data_2212588
loop_
_publ_author_name
'Yan-Qing Ge'
'Yong Xia'
'Wen-Liang Dong'
'Fang Wei'
'Bao-Xiang Zhao'

_publ_section_title
;2-{5-[<i>N</i>-(4-<i>tert</i>-Butylbenzyl)carbamoyl]-3-phenyl-1<i>H</i>-pyrazol-1-yl}acetic
 acid
;
_journal_coeditor_code HG2176
_journal_issue 3
_journal_name_full 'Acta Crystallographica Section E'
_journal_page_first o1287
_journal_page_last o1288
_journal_paper_doi 10.1107/S1600536807005971
_journal_volume 63
_journal_year 2007
_chemical_formula_iupac 'C23 H25 N3 O3'
_chemical_formula_moiety 'C23 H25 N3 O3'
_chemical_formula_sum 'C23 H25 N3 O3'
_chemical_formula_weight 391.46
_chemical_name_systematic
;
2-{5-[N-(4-tert-Butylbenzyl)carbamoyl]-3-phenyl-1H-pyrazol-1-yl}acetic acid
;
_space_group_IT_number 88
_symmetry_cell_setting tetragonal
_symmetry_space_group_name_Hall '-I 4ad'
_symmetry_space_group_name_H-M 'I 41/a :2'
_atom_sites_solution_hydrogens geom
_atom_sites_solution_primary direct
_atom_sites_solution_secondary difmap
_audit_creation_method SHELXL-97
_cell_angle_alpha 90.00
_cell_angle_beta 90.00
_cell_angle_gamma 90.00
_cell_formula_units_Z 16
_cell_length_a 23.2759(2)
_cell_length_b 23.2759(2)
_cell_length_c 16.1785(2)
_cell_measurement_reflns_used 7040
_cell_measurement_temperature 295(2)
_cell_measurement_theta_max 24.18
_cell_measurement_theta_min 2.33
_cell_volume 8764.99(15)
_computing_cell_refinement 'APEX2 Software Suite'
_computing_data_collection 'APEX2 Software Suite (Bruker, 2005)'
_computing_data_reduction 'APEX2 Software Suite'
_computing_molecular_graphics 'SHELXTL (Bruker, 1997)'
_computing_publication_material 'WinGX (Farrugia, 1999)'
_computing_structure_refinement 'SHELXL97 (Sheldrick, 1997)'
_computing_structure_solution 'SIR97 (Altomare <i>et al.</i>,  1999)'
_diffrn_ambient_temperature 295(2)
_diffrn_measured_fraction_theta_full 1.000
_diffrn_measured_fraction_theta_max 1.000
_diffrn_measurement_device_type 'Bruker APEX II CCD area-detector'
_diffrn_measurement_method '\f and \w'
_diffrn_radiation_monochromator graphite
_diffrn_radiation_source 'fine-focus sealed tube'
_diffrn_radiation_type MoK\a
_diffrn_radiation_wavelength 0.71073
_diffrn_reflns_av_R_equivalents 0.0321
_diffrn_reflns_av_sigmaI/netI 0.0259
_diffrn_reflns_limit_h_max 26
_diffrn_reflns_limit_h_min -30
_diffrn_reflns_limit_k_max 30
_diffrn_reflns_limit_k_min -25
_diffrn_reflns_limit_l_max 20
_diffrn_reflns_limit_l_min -20
_diffrn_reflns_number 29541
_diffrn_reflns_theta_full 27.47
_diffrn_reflns_theta_max 27.47
_diffrn_reflns_theta_min 1.53
_diffrn_standards_decay_% 0
_diffrn_standards_number 0
_exptl_absorpt_coefficient_mu 0.080
_exptl_absorpt_correction_T_max 0.98
_exptl_absorpt_correction_T_min 0.80
_exptl_absorpt_correction_type multi-scan
_exptl_absorpt_process_details '(APEX2 Software Suite; Bruker, 2005)'
_exptl_crystal_colour colourless
_exptl_crystal_density_diffrn 1.187
_exptl_crystal_density_method 'not measured'
_exptl_crystal_description block
_exptl_crystal_F_000 3328
_exptl_crystal_size_max 0.48
_exptl_crystal_size_mid 0.37
_exptl_crystal_size_min 0.23
_refine_diff_density_max 0.198
_refine_diff_density_min -0.126
_refine_ls_extinction_coef 0.00052(13)
_refine_ls_extinction_expression Fc^*^=kFc[1+0.001xFc^2^\l^3^/sin(2\q)]^-1/4^
_refine_ls_extinction_method SHELXL97
_refine_ls_goodness_of_fit_ref 1.034
_refine_ls_hydrogen_treatment constr
_refine_ls_matrix_type full
_refine_ls_number_parameters 267
_refine_ls_number_reflns 5017
_refine_ls_number_restraints 0
_refine_ls_restrained_S_all 1.034
_refine_ls_R_factor_all 0.0760
_refine_ls_R_factor_gt 0.0466
_refine_ls_shift/su_max 0.000
_refine_ls_shift/su_mean 0.000
_refine_ls_structure_factor_coef Fsqd
_refine_ls_weighting_details 'calc w=1/[\s^2^(Fo^2^)+(0.0565P)^2^+3.9441P] where P=(Fo^2^+2Fc^2^)/3'
_refine_ls_weighting_scheme calc
_refine_ls_wR_factor_gt 0.1183
_refine_ls_wR_factor_ref 0.1355
_reflns_number_gt 3365
_reflns_number_total 5017
_reflns_threshold_expression I>2\s(I)
_cod_data_source_file hg2176.cif
_cod_data_source_block I
_cod_original_sg_symbol_H-M 'I 41/a'
_cod_database_code 2212588
_cod_database_fobs_code 2212588

loop_
_symmetry_equiv_pos_as_xyz
'x, y, z'
'-x+1/2, -y, z+1/2'
'-y+3/4, x+1/4, z+1/4'
'y+3/4, -x+3/4, z+3/4'
'x+1/2, y+1/2, z+1/2'
'-x+1, -y+1/2, z+1'
'-y+5/4, x+3/4, z+3/4'
'y+5/4, -x+5/4, z+5/4'
'-x, -y, -z'
'x-1/2, y, -z-1/2'
'y-3/4, -x-1/4, -z-1/4'
'-y-3/4, x-3/4, -z-3/4'
'-x+1/2, -y+1/2, -z+1/2'
'x, y+1/2, -z'
'y-1/4, -x+1/4, -z+1/4'
'-y-1/4, x-1/4, -z-1/4'

loop_
_atom_site_type_symbol
_atom_site_label
_atom_site_fract_x
_atom_site_fract_y
_atom_site_fract_z
_atom_site_U_iso_or_equiv
_atom_site_adp_type
_atom_site_calc_flag
_atom_site_refinement_flags
_atom_site_occupancy
C C1 0.57132(9) 0.45207(10) 0.28091(13) 0.0717(6) Uani d . 1
H H1 0.5936 0.4520 0.3286 0.086 Uiso calc R 1
C C2 0.52422(9) 0.48689(10) 0.27489(11) 0.0675(5) Uani d . 1
H H2 0.5148 0.5111 0.3186 0.081 Uiso calc R 1
C C3 0.49044(8) 0.48665(8) 0.20464(11) 0.0555(4) Uani d . 1
H H3 0.4587 0.5109 0.2015 0.067 Uiso calc R 1
C C4 0.50318(7) 0.45089(7) 0.13905(10) 0.0446(4) Uani d . 1
C C5 0.55138(8) 0.41631(10) 0.14546(13) 0.0708(6) Uani d . 1
H H5 0.5612 0.3921 0.1020 0.085 Uiso calc R 1
C C6 0.58507(9) 0.41754(11) 0.21612(15) 0.0819(7) Uani d . 1
H H6 0.6176 0.3944 0.2192 0.098 Uiso calc R 1
C C7 0.46496(6) 0.44901(6) 0.06628(9) 0.0412(4) Uani d . 1
C C8 0.41125(7) 0.47522(7) 0.05703(9) 0.0439(4) Uani d . 1
H H8 0.3928 0.4990 0.0949 0.053 Uiso calc R 1
C C9 0.39131(6) 0.45881(6) -0.01917(9) 0.0411(4) Uani d . 1
C C10 0.43330(7) 0.39683(7) -0.13314(10) 0.0476(4) Uani d . 1
H H10A 0.4724 0.3857 -0.1462 0.057 Uiso calc R 1
H H10B 0.4207 0.4239 -0.1750 0.057 Uiso calc R 1
C C11 0.39560(7) 0.34452(7) -0.13632(11) 0.0505(4) Uani d . 1
C C12 0.33644(7) 0.47111(7) -0.06170(9) 0.0440(4) Uani d . 1
C C13 0.24560(7) 0.52334(7) -0.05446(11) 0.0524(4) Uani d . 1
H H13A 0.2502 0.5295 -0.1134 0.063 Uiso calc R 1
H H13B 0.2355 0.5600 -0.0298 0.063 Uiso calc R 1
C C14 0.19628(7) 0.48217(7) -0.04130(10) 0.0475(4) Uani d . 1
C C15 0.14116(8) 0.50024(9) -0.05850(14) 0.0707(6) Uani d . 1
H H15 0.1350 0.5379 -0.0758 0.085 Uiso calc R 1
C C16 0.09480(9) 0.46350(9) -0.05055(15) 0.0778(6) Uani d . 1
H H16 0.0582 0.4772 -0.0624 0.093 Uiso calc R 1
C C17 0.10115(8) 0.40713(8) -0.02550(12) 0.0569(5) Uani d . 1
C C18 0.15619(8) 0.39042(8) -0.00577(13) 0.0649(5) Uani d . 1
H H18 0.1623 0.3533 0.0135 0.078 Uiso calc R 1
C C19 0.20273(8) 0.42693(8) -0.01361(12) 0.0600(5) Uani d . 1
H H19 0.2392 0.4137 0.0002 0.072 Uiso calc R 1
C C20 0.05027(9) 0.36542(9) -0.02292(14) 0.0722(6) Uani d . 1
C C21 -0.00417(11) 0.39569(13) 0.0052(2) 0.1116(10) Uani d . 1
H H21A 0.0027 0.4142 0.0573 0.167 Uiso calc R 1
H H21B -0.0345 0.3681 0.0112 0.167 Uiso calc R 1
H H21C -0.0150 0.4239 -0.0352 0.167 Uiso calc R 1
C C22 0.04223(14) 0.34079(16) -0.1081(2) 0.1332(13) Uani d . 1
H H22A 0.0353 0.3714 -0.1466 0.200 Uiso calc R 1
H H22B 0.0100 0.3150 -0.1080 0.200 Uiso calc R 1
H H22C 0.0762 0.3203 -0.1241 0.200 Uiso calc R 1
C C23 0.06115(13) 0.31710(13) 0.0392(2) 0.1335(13) Uani d . 1
H H23A 0.0929 0.2941 0.0207 0.200 Uiso calc R 1
H H23B 0.0274 0.2935 0.0436 0.200 Uiso calc R 1
H H23C 0.0700 0.3333 0.0922 0.200 Uiso calc R 1
N N1 0.47765(5) 0.41840(5) -0.00148(8) 0.0429(3) Uani d . 1
N N2 0.43254(5) 0.42502(5) -0.05312(8) 0.0414(3) Uani d . 1
N N3 0.30037(6) 0.50499(6) -0.02066(9) 0.0509(4) Uani d . 1
H H3A 0.3099 0.5165 0.0280 0.061 Uiso calc R 1
O O1 0.39529(7) 0.32381(6) -0.21188(8) 0.0822(5) Uani d . 1
H H1A 0.3752 0.2949 -0.2135 0.123 Uiso calc R 1
O O2 0.36976(6) 0.32464(6) -0.07940(8) 0.0716(4) Uani d . 1
O O3 0.32525(5) 0.45049(5) -0.12998(7) 0.0595(3) Uani d . 1

loop_
_atom_site_aniso_label
_atom_site_aniso_U_11
_atom_site_aniso_U_22
_atom_site_aniso_U_33
_atom_site_aniso_U_12
_atom_site_aniso_U_13
_atom_site_aniso_U_23
C1 0.0603(12) 0.0991(16) 0.0559(12) -0.0177(12) -0.0171(9) 0.0082(11)
C2 0.0647(12) 0.0893(15) 0.0485(10) -0.0149(11) -0.0046(9) -0.0090(10)
C3 0.0514(10) 0.0644(11) 0.0507(10) -0.0043(8) -0.0033(8) -0.0064(8)
C4 0.0408(8) 0.0464(9) 0.0466(9) -0.0065(7) -0.0029(7) 0.0010(7)
C5 0.0621(12) 0.0822(14) 0.0681(13) 0.0168(11) -0.0168(10) -0.0151(11)
C6 0.0640(13) 0.0957(17) 0.0861(16) 0.0141(12) -0.0259(11) -0.0015(13)
C7 0.0405(8) 0.0407(8) 0.0423(8) -0.0057(6) 0.0009(6) -0.0025(6)
C8 0.0443(9) 0.0456(8) 0.0418(8) 0.0020(7) -0.0010(7) -0.0078(7)
C9 0.0416(8) 0.0401(8) 0.0415(8) -0.0022(6) 0.0009(6) -0.0052(6)
C10 0.0458(9) 0.0535(10) 0.0435(9) -0.0046(7) 0.0044(7) -0.0116(7)
C11 0.0544(10) 0.0496(10) 0.0473(10) -0.0029(8) -0.0025(8) -0.0090(8)
C12 0.0461(9) 0.0439(8) 0.0419(8) -0.0016(7) -0.0048(7) -0.0063(7)
C13 0.0496(9) 0.0501(9) 0.0576(10) 0.0091(8) -0.0073(8) -0.0059(8)
C14 0.0471(9) 0.0498(9) 0.0455(9) 0.0076(7) -0.0042(7) -0.0062(7)
C15 0.0562(11) 0.0551(11) 0.1009(16) 0.0074(9) -0.0167(11) 0.0153(11)
C16 0.0471(11) 0.0721(14) 0.1141(18) 0.0064(10) -0.0184(11) 0.0165(12)
C17 0.0529(10) 0.0575(11) 0.0604(11) 0.0016(8) 0.0020(8) -0.0030(8)
C18 0.0611(12) 0.0492(10) 0.0842(14) 0.0098(9) 0.0059(10) 0.0074(9)
C19 0.0479(10) 0.0565(11) 0.0757(13) 0.0140(8) -0.0013(9) 0.0035(9)
C20 0.0596(12) 0.0699(13) 0.0870(15) -0.0074(10) 0.0040(11) -0.0026(11)
C21 0.0689(15) 0.113(2) 0.153(3) -0.0150(15) 0.0232(16) -0.0058(19)
C22 0.118(2) 0.157(3) 0.125(3) -0.064(2) 0.0124(19) -0.052(2)
C23 0.103(2) 0.104(2) 0.194(4) -0.0355(18) -0.010(2) 0.059(2)
N1 0.0369(7) 0.0458(7) 0.0459(7) -0.0044(5) 0.0003(5) -0.0048(6)
N2 0.0388(7) 0.0443(7) 0.0409(7) -0.0043(6) 0.0003(5) -0.0080(5)
N3 0.0463(8) 0.0582(9) 0.0482(8) 0.0081(6) -0.0090(6) -0.0155(6)
O1 0.1122(12) 0.0807(10) 0.0539(8) -0.0426(9) 0.0077(7) -0.0236(7)
O2 0.0952(10) 0.0618(8) 0.0577(8) -0.0282(7) 0.0091(7) -0.0070(6)
O3 0.0597(7) 0.0710(8) 0.0479(7) 0.0111(6) -0.0138(5) -0.0189(6)

loop_
_atom_type_symbol
_atom_type_description
_atom_type_scat_dispersion_real
_atom_type_scat_dispersion_imag
_atom_type_scat_source
C C 0.0033 0.0016 'International Tables Vol C Tables 4.2.6.8 and 6.1.1.4'
H H 0.0000 0.0000 'International Tables Vol C Tables 4.2.6.8 and 6.1.1.4'
N N 0.0061 0.0033 'International Tables Vol C Tables 4.2.6.8 and 6.1.1.4'
O O 0.0106 0.0060 'International Tables Vol C Tables 4.2.6.8 and 6.1.1.4'

loop_
_geom_angle_atom_site_label_1
_geom_angle_atom_site_label_2
_geom_angle_atom_site_label_3
_geom_angle
C6 C1 C2 118.98(18)
C6 C1 H1 120.5
C2 C1 H1 120.5
C1 C2 C3 120.84(19)
C1 C2 H2 119.6
C3 C2 H2 119.6
C4 C3 C2 120.81(18)
C4 C3 H3 119.6
C2 C3 H3 119.6
C3 C4 C5 117.82(16)
C3 C4 C7 120.09(15)
C5 C4 C7 122.06(15)
C4 C5 C6 120.53(19)
C4 C5 H5 119.7
C6 C5 H5 119.7
C1 C6 C5 121.0(2)
C1 C6 H6 119.5
C5 C6 H6 119.5
N1 C7 C8 109.95(13)
N1 C7 C4 122.36(14)
C8 C7 C4 127.65(14)
C9 C8 C7 106.09(13)
C9 C8 H8 127.0
C7 C8 H8 127.0
N2 C9 C8 106.62(13)
N2 C9 C12 122.33(13)
C8 C9 C12 131.04(14)
N2 C10 C11 112.95(13)
N2 C10 H10A 109.0
C11 C10 H10A 109.0
N2 C10 H10B 109.0
C11 C10 H10B 109.0
H10A C10 H10B 107.8
O2 C11 O1 124.95(16)
O2 C11 C10 125.63(15)
O1 C11 C10 109.42(15)
O3 C12 N3 123.05(15)
O3 C12 C9 121.61(14)
N3 C12 C9 115.33(13)
N3 C13 C14 115.33(14)
N3 C13 H13A 108.4
C14 C13 H13A 108.4
N3 C13 H13B 108.4
C14 C13 H13B 108.4
H13A C13 H13B 107.5
C19 C14 C15 117.03(17)
C19 C14 C13 123.93(15)
C15 C14 C13 119.04(15)
C14 C15 C16 121.24(18)
C14 C15 H15 119.4
C16 C15 H15 119.4
C17 C16 C15 122.10(18)
C17 C16 H16 119.0
C15 C16 H16 119.0
C18 C17 C16 115.85(17)
C18 C17 C20 122.29(17)
C16 C17 C20 121.82(17)
C17 C18 C19 122.30(17)
C17 C18 H18 118.9
C19 C18 H18 118.9
C14 C19 C18 121.40(17)
C14 C19 H19 119.3
C18 C19 H19 119.3
C22 C20 C21 110.3(2)
C22 C20 C23 110.0(3)
C21 C20 C23 106.4(2)
C22 C20 C17 108.22(19)
C21 C20 C17 111.03(19)
C23 C20 C17 110.85(19)
C20 C21 H21A 109.5
C20 C21 H21B 109.5
H21A C21 H21B 109.5
C20 C21 H21C 109.5
H21A C21 H21C 109.5
H21B C21 H21C 109.5
C20 C22 H22A 109.5
C20 C22 H22B 109.5
H22A C22 H22B 109.5
C20 C22 H22C 109.5
H22A C22 H22C 109.5
H22B C22 H22C 109.5
C20 C23 H23A 109.5
C20 C23 H23B 109.5
H23A C23 H23B 109.5
C20 C23 H23C 109.5
H23A C23 H23C 109.5
H23B C23 H23C 109.5
C7 N1 N2 105.90(12)
N1 N2 C9 111.44(12)
N1 N2 C10 119.39(12)
C9 N2 C10 129.17(13)
C12 N3 C13 122.75(14)
C12 N3 H3A 118.6
C13 N3 H3A 118.6
C11 O1 H1A 109.5

loop_
_geom_bond_atom_site_label_1
_geom_bond_atom_site_label_2
_geom_bond_distance
_geom_bond_publ_flag
C1 C6 1.359(3) ?
C1 C2 1.367(3) ?
C1 H1 0.9300 ?
C2 C3 1.382(2) ?
C2 H2 0.9300 ?
C3 C4 1.381(2) ?
C3 H3 0.9300 ?
C4 C5 1.385(2) ?
C4 C7 1.476(2) ?
C5 C6 1.386(3) ?
C5 H5 0.9300 ?
C6 H6 0.9300 ?
C7 N1 1.3404(19) no
C7 C8 1.399(2) ?
C8 C9 1.372(2) ?
C8 H8 0.9300 ?
C9 N2 1.3568(19) no
C9 C12 1.479(2) ?
C10 N2 1.4514(19) no
C10 C11 1.502(2) ?
C10 H10A 0.9700 ?
C10 H10B 0.9700 ?
C11 O2 1.193(2) no
C11 O1 1.314(2) no
C12 O3 1.2322(18) no
C12 N3 1.330(2) no
C13 N3 1.451(2) no
C13 C14 1.510(2) ?
C13 H13A 0.9700 ?
C13 H13B 0.9700 ?
C14 C19 1.370(2) ?
C14 C15 1.379(2) ?
C15 C16 1.383(3) ?
C15 H15 0.9300 ?
C16 C17 1.381(3) ?
C16 H16 0.9300 ?
C17 C18 1.376(3) ?
C17 C20 1.532(3) ?
C18 C19 1.383(3) ?
C18 H18 0.9300 ?
C19 H19 0.9300 ?
C20 C22 1.504(4) ?
C20 C21 1.520(3) ?
C20 C23 1.529(4) ?
C21 H21A 0.9600 ?
C21 H21B 0.9600 ?
C21 H21C 0.9600 ?
C22 H22A 0.9600 ?
C22 H22B 0.9600 ?
C22 H22C 0.9600 ?
C23 H23A 0.9600 ?
C23 H23B 0.9600 ?
C23 H23C 0.9600 ?
N1 N2 1.3508(17) ?
N3 H3A 0.8600 ?
O1 H1A 0.8200 ?

loop_
_geom_hbond_atom_site_label_D
_geom_hbond_atom_site_label_H
_geom_hbond_atom_site_label_A
_geom_hbond_site_symmetry_A
_geom_hbond_distance_DH
_geom_hbond_distance_HA
_geom_hbond_distance_DA
_geom_hbond_angle_DHA
_geom_hbond_publ_flag
N3 H3A O3 3 0.86 2.04 2.8027(17) 148.0 yes
O1 H1A N1 16_655 0.82 1.95 2.7493(18) 164.8 yes

loop_
_geom_torsion_atom_site_label_1
_geom_torsion_atom_site_label_2
_geom_torsion_atom_site_label_3
_geom_torsion_atom_site_label_4
_geom_torsion
C6 C1 C2 C3 0.9(3)
C1 C2 C3 C4 0.5(3)
C2 C3 C4 C5 -1.3(3)
C2 C3 C4 C7 176.86(16)
C3 C4 C5 C6 0.6(3)
C7 C4 C5 C6 -177.44(19)
C2 C1 C6 C5 -1.5(4)
C4 C5 C6 C1 0.7(4)
C3 C4 C7 N1 174.81(15)
C5 C4 C7 N1 -7.1(2)
C3 C4 C7 C8 -7.8(2)
C5 C4 C7 C8 170.21(18)
N1 C7 C8 C9 0.60(18)
C4 C7 C8 C9 -177.02(15)
C7 C8 C9 N2 -0.88(17)
C7 C8 C9 C12 177.53(16)
N2 C10 C11 O2 -4.4(3)
N2 C10 C11 O1 175.55(15)
N2 C9 C12 O3 0.9(2)
C8 C9 C12 O3 -177.26(17)
N2 C9 C12 N3 -179.91(14)
C8 C9 C12 N3 1.9(3)
N3 C13 C14 C19 -11.6(2)
N3 C13 C14 C15 168.96(16)
C19 C14 C15 C16 -2.0(3)
C13 C14 C15 C16 177.5(2)
C14 C15 C16 C17 -0.3(4)
C15 C16 C17 C18 2.5(3)
C15 C16 C17 C20 -175.4(2)
C16 C17 C18 C19 -2.5(3)
C20 C17 C18 C19 175.39(19)
C15 C14 C19 C18 2.0(3)
C13 C14 C19 C18 -177.44(18)
C17 C18 C19 C14 0.3(3)
C18 C17 C20 C22 -93.8(3)
C16 C17 C20 C22 83.9(3)
C18 C17 C20 C21 145.0(2)
C16 C17 C20 C21 -37.3(3)
C18 C17 C20 C23 26.9(3)
C16 C17 C20 C23 -155.3(2)
C8 C7 N1 N2 -0.07(16)
C4 C7 N1 N2 177.71(13)
C7 N1 N2 C9 -0.52(16)
C7 N1 N2 C10 179.84(13)
C8 C9 N2 N1 0.90(17)
C12 C9 N2 N1 -177.69(13)
C8 C9 N2 C10 -179.51(15)
C12 C9 N2 C10 1.9(2)
C11 C10 N2 N1 103.82(16)
C11 C10 N2 C9 -75.7(2)
O3 C12 N3 C13 -3.4(3)
C9 C12 N3 C13 177.51(14)
C14 C13 N3 C12 85.7(2)

loop_
_cod_related_entry_id
_cod_related_entry_database
_cod_related_entry_code
1 ChemSpider 21125208
